data_2012127
loop_
_publ_author_name
'Maniukiewicz, Waldemar'
'Bukowska-Strzy\.zewska, Maria'

_publ_section_title
<i>catena</i>-Poly[aquacopper(II)-\m-[<i>N</i>-(1-oxido-2-naphthylmethylene)glycinato-<i>O</i>,<i>N</i>,<i>O</i>':<i>O</i>']]
_journal_issue 8
_journal_name_full 'Acta Crystallographica Section C'
_journal_page_first 889
_journal_page_last 890
_journal_paper_doi 10.1107/S0108270101006060
_journal_volume 57
_journal_year 2001
_chemical_formula_moiety 'C13 H11 Cu N O4'
_chemical_formula_structural '[Cu (C13 H9 N O3) (H2 O)]'
_chemical_formula_sum 'C13 H11 Cu N O4'
_chemical_formula_weight 308.78
_chemical_name_systematic
;
catena-Poly[aqua copper(II)-\m-(1-oxido-N-naphthylideneglycinato-O,N,O':O')]
;
_space_group_IT_number 9
_symmetry_cell_setting monoclinic
_symmetry_space_group_name_Hall 'C -2yc'
_symmetry_space_group_name_H-M 'C 1 c 1'
_cell_angle_alpha 90
_cell_angle_beta 103.06(3)
_cell_angle_gamma 90
_cell_formula_units_Z 4
_cell_length_a 7.0430(10)
_cell_length_b 28.741(6)
_cell_length_c 5.9400(10)
_cell_measurement_reflns_used 15
_cell_measurement_temperature 293(2)
_cell_measurement_theta_max 20
_cell_measurement_theta_min 10
_cell_volume 1171.3(4)
_computing_cell_refinement XSCANS
_computing_data_collection 'XSCANS (Siemens, 1996)'
_computing_data_reduction 'XDISK in SHELXTL/PC (Sheldrick, 1990)'
_computing_molecular_graphics 'PLATON (Spek, 1990)'
_computing_publication_material SHELXL97
_computing_structure_refinement 'SHELXL97 (Sheldrick, 1997)'
_computing_structure_solution 'SHELXS97 (Sheldrick, 1997)'
_diffrn_ambient_temperature 293(2)
_diffrn_measured_fraction_theta_full .499
_diffrn_measured_fraction_theta_max .499
_diffrn_measurement_device_type 'Siemens P3'
_diffrn_measurement_method \w/2\q
_diffrn_radiation_monochromator graphite
_diffrn_radiation_source 'FK60-10 Siemens Mo tube'
_diffrn_radiation_type 'Mo K\a'
_diffrn_radiation_wavelength .71073
_diffrn_reflns_av_R_equivalents .034
_diffrn_reflns_av_sigmaI/netI .037
_diffrn_reflns_limit_h_max 9
_diffrn_reflns_limit_h_min -9
_diffrn_reflns_limit_k_max 40
_diffrn_reflns_limit_k_min -40
_diffrn_reflns_limit_l_max 8
_diffrn_reflns_limit_l_min -8
_diffrn_reflns_number 3771
_diffrn_reflns_theta_full 30.08
_diffrn_reflns_theta_max 30.08
_diffrn_reflns_theta_min 2.83
_diffrn_standards_decay_% none
_diffrn_standards_interval_count 100
_diffrn_standards_number 2
_exptl_absorpt_coefficient_mu 1.873
_exptl_absorpt_correction_T_max .856
_exptl_absorpt_correction_T_min .723
_exptl_absorpt_correction_type \y-scan
_exptl_absorpt_process_details '(North et al., 1968)'
_exptl_crystal_colour 'dark green'
_exptl_crystal_density_diffrn 1.751
_exptl_crystal_density_meas 1.70(2)
_exptl_crystal_density_method 'measured by flotation in CH~3~I/CCl~4~'
_exptl_crystal_description needle
_exptl_crystal_F_000 628
_exptl_crystal_size_max .4
_exptl_crystal_size_mid .1
_exptl_crystal_size_min .1
_refine_diff_density_max .45
_refine_diff_density_min -1.13
_refine_ls_abs_structure_details 'Flack (1983)'
_refine_ls_abs_structure_Flack -.01(2)
_refine_ls_extinction_method none
_refine_ls_goodness_of_fit_ref 1.062
_refine_ls_hydrogen_treatment constr
_refine_ls_matrix_type full
_refine_ls_number_parameters 172
_refine_ls_number_reflns 1885
_refine_ls_number_restraints 2
_refine_ls_restrained_S_all 1.061
_refine_ls_R_factor_all .039
_refine_ls_R_factor_gt .034
_refine_ls_shift/su_max <0.001
_refine_ls_shift/su_mean .000
_refine_ls_structure_factor_coef Fsqd
_refine_ls_weighting_details 'w = 1/[\s^2^(Fo^2^)+(0.05P)^2^+1.9P] where P=(Fo^2^+2Fc^2^)/3'
_refine_ls_weighting_scheme calc
_refine_ls_wR_factor_ref .099
_reflns_number_gt 1740
_reflns_number_total 1885
_reflns_threshold_expression I>2\s(I)
_cod_data_source_file gd1148.cif
_cod_data_source_block I
_cod_depositor_comments
;
The following automatic conversions were performed:
'_symmetry_cell_setting' value 'Monoclinic' changed to 'monoclinic'
according to '/home/saulius/struct/CIF-dictionaries/cif_core.dic'
dictionary named 'cif_core.dic' version 2.4.1 from 2010-06-29.

Automatic conversion script
Id: cif_fix_enum 1527 2010-12-29 10:47:43Z saulius 

The following automatic conversions were performed:

'_symmetry_cell_setting' value 'Monoclinic' changed to 'monoclinic'
according to /home/saulius/struct/CIF-dictionaries/cif_core.dic
dictionary named 'cif_core.dic' version 2.4.1 from 2010-06-29.

Automatic conversion script
Id: cif_fix_values 1715 2011-07-08 13:25:40Z adriana 

The following automatic conversions were performed:

'_refine_ls_weighting_scheme' value 'calc w =
1/[\s^2^(Fo^2^)+(0.05P)^2^+1.9P] where P=(Fo^2^+2Fc^2^)/3' was
changed to 'calc'. New tag '_refine_ls_weighting_details' was
created. The value of the new tag was set to 'w =
1/[\s^2^(Fo^2^)+(0.05P)^2^+1.9P] where P=(Fo^2^+2Fc^2^)/3'.

Automatic conversion script
Id: cif_fix_values 3143 2015-03-26 13:38:13Z robertas 
;
_cod_original_sg_symbol_H-M 'C c'
_cod_database_code 2012127
_cod_database_fobs_code 2012127

loop_
_symmetry_equiv_pos_as_xyz
x,y,z
x,-y,1/2+z
1/2+x,1/2+y,z
1/2+x,1/2-y,1/2+z

loop_
_atom_site_aniso_label
_atom_site_aniso_U_11
_atom_site_aniso_U_22
_atom_site_aniso_U_33
_atom_site_aniso_U_12
_atom_site_aniso_U_13
_atom_site_aniso_U_23
Cu1 .0227(2) .0399(2) .0315(2) -.0032(3) .0073(2) -.0058(3)
O1 .0256(14) .0389(16) .0430(19) -.0040(12) .0095(13) -.0084(14)
O2 .0240(13) .0460(17) .0248(13) -.0009(12) .0045(11) -.0037(13)
O3 .0217(12) .0434(17) .0352(16) -.0005(11) .0019(12) -.0094(14)
O4 .0267(14) .066(2) .0378(18) .0039(15) .0097(13) -.0065(17)
N1 .0244(15) .0334(17) .0332(18) -.0020(13) .0047(14) .0007(15)
C1 .033(2) .0291(18) .034(2) .0020(16) .0074(19) .0023(18)
C2 .0309(19) .0306(19) .0306(19) .0036(15) .0056(16) -.0005(16)
C3 .037(2) .040(2) .041(2) .0041(19) .013(2) -.007(2)
C4 .044(3) .047(3) .038(3) .010(2) .010(2) -.003(2)
C5 .071(4) .040(3) .043(3) .004(3) .009(3) -.008(2)
C6 .090(5) .045(3) .047(3) -.010(3) .012(3) -.014(3)
C7 .070(4) .047(3) .054(3) -.021(3) .002(3) -.008(3)
C8 .054(3) .043(3) .046(3) -.011(2) .009(2) -.005(2)
C9 .042(2) .0288(19) .038(2) .0022(17) .0041(19) -.0026(18)
C10 .051(3) .031(2) .034(2) .0069(18) .007(2) .0002(18)
C11 .0276(18) .0307(19) .043(2) -.0022(15) .0040(17) -.0010(18)
C12 .0244(17) .042(2) .037(2) .0000(15) .0080(16) -.0039(18)
C13 .0229(17) .039(2) .031(2) .0056(15) .0026(15) .0032(17)

loop_
_atom_site_label
_atom_site_fract_x
_atom_site_fract_y
_atom_site_fract_z
_atom_site_U_iso_or_equiv
_atom_site_thermal_displace_type
_atom_site_occupancy
_atom_site_type_symbol
Cu1 .78545(10) .04439(2) .16419(11) .03120(10) Uani 1.000 Cu
O1 .6529(4) .07120(12) .3798(7) .0356(10) Uani 1.000 O
O2 .9124(4) .02549(12) -.0812(5) .0318(8) Uani 1.000 O
O3 .5508(4) .00809(12) .0488(6) .0342(9) Uani 1.000 O
O4 1.1968(5) .03206(15) -.1836(7) .0431(10) Uani 1.000 O
N1 1.0062(5) .08349(13) .2684(7) .0306(10) Uani 1.000 N
C1 .8936(7) .12650(15) .5623(9) .0321(11) Uani 1.000 C
C2 .7151(6) .10279(14) .5372(8) .0309(11) Uani 1.000 C
C3 .5913(7) .11218(17) .6897(10) .0387(12) Uani 1.000 C
C4 .6414(8) .14404(19) .8592(10) .0429(17) Uani 1.000 C
C5 .8680(10) .20232(19) 1.0722(11) .0519(19) Uani 1.000 C
C6 1.0379(12) .2264(2) 1.1062(12) .061(2) Uani 1.000 C
C7 1.1644(11) .2190(2) .9593(12) .0589(19) Uani 1.000 C
C8 1.1204(9) .18765(19) .7809(11) .0480(17) Uani 1.000 C
C9 .9443(7) .16155(15) .7420(9) .0371(11) Uani 1.000 C
C10 .8171(8) .16992(16) .8902(9) .0391(14) Uani 1.000 C
C11 1.0290(6) .11513(15) .4238(9) .0344(11) Uani 1.000 C
C12 1.1575(6) .07450(17) .1417(9) .0343(11) Uani 1.000 C
C13 1.0858(6) .04143(15) -.0556(8) .0315(11) Uani 1.000 C
H2A .43784 .02350 -.04170 .0513 Uiso 1.000 H
H2B .59054 -.01480 -.04970 .0513 Uiso 1.000 H
H3 .47417 .09617 .67253 .0579 Uiso 1.000 H
H4 .55871 .14921 .95856 .0643 Uiso 1.000 H
H5 .78401 .20727 1.17025 .0782 Uiso 1.000 H
H6 1.06997 .24767 1.22678 .0920 Uiso 1.000 H
H7 1.28042 .23566 .98276 .0881 Uiso 1.000 H
H8 1.20642 .18341 .68467 .0718 Uiso 1.000 H
H11 1.14382 .13228 .44893 .0513 Uiso 1.000 H
H12A 1.27101 .06133 .24579 .0517 Uiso 1.000 H
H12B 1.19616 .10358 .08223 .0517 Uiso 1.000 H

loop_
_atom_type_symbol
_atom_type_description
_atom_type_scat_dispersion_real
_atom_type_scat_dispersion_imag
_atom_type_scat_source
O O .0106 .0060 'International Tables Vol C Tables 4.2.6.8 and 6.1.1.4'
N N .0061 .0033 'International Tables Vol C Tables 4.2.6.8 and 6.1.1.4'
Cu Cu .3201 1.2651 'International Tables Vol C Tables 4.2.6.8 and 6.1.1.4'
H H .0000 .0000 'International Tables Vol C Tables 4.2.6.8 and 6.1.1.4'
C C .0033 .0016 'International Tables Vol C Tables 4.2.6.8 and 6.1.1.4'

loop_
_geom_angle_atom_site_label_1
_geom_angle_atom_site_label_2
_geom_angle_atom_site_label_3
_geom_angle_site_symmetry_1
_geom_angle_site_symmetry_3
_geom_angle
_geom_angle_publ_flag
O1 Cu1 O2 . . 171.62(15) yes
O1 Cu1 O3 . . 86.99(14) yes
O1 Cu1 N1 . . 91.77(16) yes
O1 Cu1 O2 . 2_555 94.53(13) yes
O2 Cu1 O3 . . 94.80(14) yes
O2 Cu1 N1 . . 85.92(15) yes
O2 Cu1 O2 . 2_555 93.74(12) yes
O3 Cu1 N1 . . 176.23(16) yes
O2 Cu1 O3 2_555 . 86.71(13) yes
O2 Cu1 N1 2_555 . 96.94(14) yes
Cu1 O1 C2 . . 128.7(3) yes
Cu1 O2 C13 . . 113.4(3) yes
Cu1 O2 Cu1 . 2_554 120.24(14) yes
Cu1 O2 C13 2_554 . 123.3(3) yes
H2A O3 H2B . . 107.00 no
Cu1 O3 H2A . . 118.69 no
Cu1 O3 H2B . . 103.90 no
Cu1 N1 C11 . . 127.9(3) yes
Cu1 N1 C12 . . 111.4(3) yes
C11 N1 C12 . . 120.7(4) yes
C2 C1 C9 . . 118.6(4) no
C2 C1 C11 . . 121.6(4) no
C9 C1 C11 . . 119.7(4) no
O1 C2 C3 . . 115.8(4) yes
O1 C2 C1 . . 124.0(4) yes
C1 C2 C3 . . 120.2(4) no
C2 C3 C4 . . 120.8(5) no
C3 C4 C10 . . 121.8(5) no
C6 C5 C10 . . 120.9(6) no
C5 C6 C7 . . 119.6(6) no
C6 C7 C8 . . 121.2(7) no
C7 C8 C9 . . 120.5(6) no
C1 C9 C8 . . 123.1(5) no
C1 C9 C10 . . 119.4(4) no
C8 C9 C10 . . 117.5(5) no
C4 C10 C5 . . 120.6(5) no
C4 C10 C9 . . 119.2(5) no
C5 C10 C9 . . 120.2(5) no
N1 C11 C1 . . 125.8(4) yes
N1 C12 C13 . . 111.0(4) yes
O2 C13 O4 . . 124.6(4) yes
O2 C13 C12 . . 117.5(4) yes
O4 C13 C12 . . 117.9(4) yes
C2 C3 H3 . . 119.61 no
C4 C3 H3 . . 119.62 no
C3 C4 H4 . . 119.14 no
C10 C4 H4 . . 119.11 no
C6 C5 H5 . . 119.53 no
C10 C5 H5 . . 119.57 no
C5 C6 H6 . . 120.16 no
C7 C6 H6 . . 120.20 no
C6 C7 H7 . . 119.39 no
C8 C7 H7 . . 119.43 no
C7 C8 H8 . . 119.73 no
C9 C8 H8 . . 119.74 no
N1 C11 H11 . . 117.08 no
C1 C11 H11 . . 117.07 no
N1 C12 H12A . . 109.44 no
N1 C12 H12B . . 109.45 no
C13 C12 H12A . . 109.46 no
C13 C12 H12B . . 109.45 no
H12A C12 H12B . . 108.03 no

loop_
_geom_bond_atom_site_label_1
_geom_bond_atom_site_label_2
_geom_bond_site_symmetry_1
_geom_bond_site_symmetry_2
_geom_bond_distance
_geom_bond_publ_flag
Cu1 O1 . . 1.909(4) yes
Cu1 O2 . . 1.951(3) yes
Cu1 O3 . . 1.944(3) yes
Cu1 N1 . . 1.905(4) yes
Cu1 O2 . 2_555 2.551(3) yes
O1 C2 . . 1.306(6) yes
O2 C13 . . 1.281(5) yes
O4 C13 . . 1.237(6) yes
O3 H2A . . .9617 no
O3 H2B . . .9631 no
N1 C12 . . 1.460(6) yes
N1 C11 . . 1.280(6) yes
C1 C9 . . 1.452(7) no
C1 C11 . . 1.431(7) no
C1 C2 . . 1.408(7) no
C2 C3 . . 1.418(7) no
C3 C4 . . 1.348(8) no
C4 C10 . . 1.420(8) no
C5 C10 . . 1.410(8) no
C5 C6 . . 1.357(10) no
C6 C7 . . 1.397(11) no
C7 C8 . . 1.372(9) no
C8 C9 . . 1.423(8) no
C9 C10 . . 1.411(8) no
C12 C13 . . 1.505(7) no
C3 H3 . . .9299 no
C4 H4 . . .9300 no
C5 H5 . . .9301 no
C6 H6 . . .9299 no
C7 H7 . . .9300 no
C8 H8 . . .9301 no
C11 H11 . . .9299 no
C12 H12A . . .9702 no
C12 H12B . . .9700 no

loop_
_geom_contact_atom_site_label_1
_geom_contact_atom_site_label_2
_geom_contact_distance
_geom_contact_site_symmetry_2
_geom_contact_publ_flag
Cu1 O4 3.936(4) . no
Cu1 C2 4.012(5) 1_554 no
Cu1 C3 3.445(6) 1_554 no
Cu1 C4 3.418(6) 1_554 no
Cu1 C10 3.985(5) 1_554 no
Cu1 O3 3.955(4) 2_554 no
Cu1 O3 3.454(3) 2_555 no
Cu1 O1 3.748(4) 2_554 no
Cu1 O4 3.585(4) 2_555 no
Cu1 H3 3.5576 1_554 no
Cu1 H4 3.4981 1_554 no
Cu1 H2B 2.5594 2_555 no
O1 Cu1 3.748(4) 2_555 no
O1 O3 2.654(5) 2_555 no
O2 C2 3.253(5) 1_554 no
O2 O4 3.192(5) 2_555 no
O3 C13 3.333(5) 1_455 no
O3 O1 2.654(5) 2_554 no
O3 O4 2.653(5) 1_455 no
O3 C2 3.396(5) 2_554 no
O3 Cu1 3.454(3) 2_554 no
O3 Cu1 3.955(4) 2_555 no
O3 O3 3.006(5) 2_554 no
O3 O3 3.006(5) 2_555 no
O4 O2 3.192(5) 2_554 no
O4 C11 3.360(6) 1_554 no
O4 O3 2.653(5) 1_655 no
O4 C12 3.225(7) 2_554 no
O4 Cu1 3.936(4) . no
O4 Cu1 3.585(4) 2_554 no
O4 C13 3.029(6) 2_554 no
O1 H2B 1.7547 2_555 no
O1 H12A 2.6421 1_455 no
O3 H2B 2.3456 2_555 no
O3 H2A 2.8720 2_555 no
O4 H2A 1.7339 1_655 no
O4 H12A 2.7844 2_554 no
N1 C10 3.412(6) 1_554 no
C1 C13 3.402(7) 1_556 no
C2 Cu1 4.012(5) 1_556 no
C2 O2 3.253(5) 1_556 no
C2 C13 3.595(6) 1_556 no
C2 O3 3.396(5) 2_555 no
C3 Cu1 3.445(6) 1_556 no
C4 Cu1 3.418(6) 1_556 no
C5 C11 3.295(8) 1_556 no
C9 C12 3.541(7) 1_556 no
C10 N1 3.412(6) 1_556 no
C10 Cu1 3.985(5) 1_556 no
C10 C11 3.552(7) 1_556 no
C11 C5 3.295(8) 1_554 no
C11 C10 3.552(7) 1_554 no
C11 O4 3.360(6) 1_556 no
C12 O4 3.225(7) 2_555 no
C12 C9 3.541(7) 1_554 no
C13 O3 3.333(5) 1_655 no
C13 C2 3.595(6) 1_554 no
C13 C1 3.402(7) 1_554 no
C13 O4 3.029(6) 2_555 no
C2 H2B 2.6883 2_555 no
C5 H6 2.9556 4_454 no
C7 H5 2.9668 4_554 no
C8 H11 2.5681 . no
C8 H12B 2.9825 1_556 no
C9 H12B 2.8960 1_556 no
C10 H6 2.9695 4_454 no
C11 H8 2.6341 . no
C12 H2A 2.8646 1_655 no
C13 H2A 2.5154 1_655 no
H2A O4 1.7339 1_455 no
H2A C12 2.8646 1_455 no
H2A C13 2.5154 1_455 no
H2A H12A 2.5270 1_455 no
H2A O3 2.8720 2_554 no
H2B Cu1 2.5594 2_554 no
H2B O1 1.7547 2_554 no
H2B O3 2.3456 2_554 no
H2B C2 2.6883 2_554 no
H3 Cu1 3.5576 1_556 no
H4 Cu1 3.4981 1_556 no
H4 H5 2.4458 . no
H5 H4 2.4458 . no
H5 C7 2.9668 4_455 no
H5 H7 2.4816 4_455 no
H6 C5 2.9556 4_555 no
H6 C10 2.9695 4_555 no
H7 H5 2.4816 4_554 no
H8 C11 2.6341 . no
H8 H11 2.0089 . no
H11 C8 2.5681 . no
H11 H8 2.0089 . no
H11 H12B 2.4339 . no
H12A O1 2.6421 1_655 no
H12A H2A 2.5270 1_655 no
H12A O4 2.7844 2_555 no
H12B C8 2.9825 1_554 no
H12B C9 2.8960 1_554 no
H12B H11 2.4339 . no

loop_
_geom_hbond_atom_site_label_D
_geom_hbond_atom_site_label_H
_geom_hbond_atom_site_label_A
_geom_hbond_site_symmetry_A
_geom_hbond_distance_DH
_geom_hbond_distance_HA
_geom_hbond_distance_DA
_geom_hbond_angle_DHA
_geom_hbond_publ_flag
O3 H2A O4 1_455 .9617 1.7339 2.653(5) 159 yes
O3 H2B O1 2_554 .9631 1.7547 2.654(5) 154 yes
O3 H2B O3 2_554 .9631 2.3456 3.006(5) 125 yes

loop_
_geom_torsion_atom_site_label_1
_geom_torsion_atom_site_label_2
_geom_torsion_atom_site_label_3
_geom_torsion_atom_site_label_4
_geom_torsion_site_symmetry_1
_geom_torsion_site_symmetry_3
_geom_torsion_site_symmetry_4
_geom_torsion
_geom_torsion_publ_flag
O3 Cu1 O1 C2 . . . -179.3(4) no
N1 Cu1 O1 C2 . . . -2.9(4) no
O2 Cu1 O1 C2 2_555 . . 94.2(4) no
O3 Cu1 O2 C13 . . . -176.3(3) no
O3 Cu1 O2 Cu1 . . 2_554 -15.42(18) no
N1 Cu1 O2 C13 . . . 7.4(3) no
N1 Cu1 O2 Cu1 . . 2_554 168.29(19) no
O2 Cu1 O2 C13 2_555 . . -89.3(3) no
O2 Cu1 O2 Cu1 2_555 . 2_554 71.59(16) no
O1 Cu1 N1 C11 . . . -1.6(4) no
O1 Cu1 N1 C12 . . . -180.0(3) no
O2 Cu1 N1 C11 . . . 170.3(4) no
O2 Cu1 N1 C12 . . . -8.0(3) no
O2 Cu1 N1 C11 2_555 . . -96.4(4) no
O2 Cu1 N1 C12 2_555 . . 85.2(3) no
O1 Cu1 O2 Cu1 . 2_555 2_555 20.93(19) no
O1 Cu1 O2 C13 . 2_555 2_555 -138.0(3) no
O2 Cu1 O2 Cu1 . 2_555 2_555 -160.40(17) no
O2 Cu1 O2 C13 . 2_555 2_555 40.7(3) no
O3 Cu1 O2 Cu1 . 2_555 2_555 -65.79(18) no
O3 Cu1 O2 C13 . 2_555 2_555 135.3(3) no
N1 Cu1 O2 Cu1 . 2_555 2_555 113.26(19) no
N1 Cu1 O2 C13 . 2_555 2_555 -45.6(3) no
Cu1 O1 C2 C1 . . . 6.0(7) no
Cu1 O1 C2 C3 . . . -173.2(3) no
Cu1 O2 C13 O4 . . . 176.2(4) no
Cu1 O2 C13 C12 2_554 . . -165.1(3) no
Cu1 O2 C13 C12 . . . -4.9(5) no
Cu1 O2 C13 O4 2_554 . . 16.0(6) no
Cu1 N1 C11 C1 . . . 3.1(7) no
C12 N1 C11 C1 . . . -178.6(4) no
Cu1 N1 C12 C13 . . . 7.4(5) no
C11 N1 C12 C13 . . . -171.1(4) no
C9 C1 C11 N1 . . . 176.4(5) no
C9 C1 C2 C3 . . . -1.9(7) no
C11 C1 C2 O1 . . . -4.4(7) no
C11 C1 C2 C3 . . . 174.8(5) no
C9 C1 C2 O1 . . . 178.9(4) no
C2 C1 C11 N1 . . . -.3(8) no
C2 C1 C9 C10 . . . 1.9(7) no
C11 C1 C9 C8 . . . 3.6(7) no
C2 C1 C9 C8 . . . -179.6(5) no
C11 C1 C9 C10 . . . -174.9(4) no
C1 C2 C3 C4 . . . .5(8) no
O1 C2 C3 C4 . . . 179.8(5) no
C2 C3 C4 C10 . . . 1.0(8) no
C3 C4 C10 C5 . . . -178.6(5) no
C3 C4 C10 C9 . . . -1.0(8) no
C10 C5 C6 C7 . . . -.1(9) no
C6 C5 C10 C9 . . . .9(8) no
C6 C5 C10 C4 . . . 178.5(6) no
C5 C6 C7 C8 . . . -.2(10) no
C6 C7 C8 C9 . . . -.4(9) no
C7 C8 C9 C1 . . . -177.3(5) no
C7 C8 C9 C10 . . . 1.2(8) no
C1 C9 C10 C4 . . . -.4(7) no
C8 C9 C10 C5 . . . -1.5(7) no
C8 C9 C10 C4 . . . -179.0(5) no
C1 C9 C10 C5 . . . 177.1(5) no
N1 C12 C13 O4 . . . 177.3(4) no
N1 C12 C13 O2 . . . -1.6(6) no
